data_7005480
loop_
_publ_author_name
'Chesman, Anthony S. R.'
'Turner, David R.'
'Izgorodina, Ekaterina I.'
'Batten, Stuart R.'
'Deacon, Glen B.'

_publ_section_title
;
 Homoleptic 12-coordinate lanthanoids with eta(2)-nitroso ligands.
;
_journal_issue 14
_journal_name_full 'Dalton transactions (Cambridge, England : 2003)'
_journal_page_first 1371
_journal_page_last 1373
_journal_paper_doi 10.1039/b702473h
_journal_year 2007
_chemical_formula_moiety 'C18 La1 N18 O6, 3 (N1 C8 H20)'
_chemical_formula_sum 'C42 H60 La N21 O6'
_chemical_formula_weight 1094.02
_chemical_name_common
;tetraethylammonium
(hexa(dicyanonitrosomethanido)lanthanate(iii))
;
_chemical_name_systematic
;
tetraethylammonium [hexa(dicyanonitrosomethanido)lanthanate(III)]
;
_space_group_IT_number 206
_symmetry_cell_setting cubic
_symmetry_space_group_name_Hall '-I 2b 2c 3'
_symmetry_space_group_name_H-M 'I a -3'
_atom_sites_solution_hydrogens geom
_atom_sites_solution_primary direct
_atom_sites_solution_secondary difmap
_audit_creation_method SHELXL-97
_cell_angle_alpha 90.00
_cell_angle_beta 90.00
_cell_angle_gamma 90.00
_cell_formula_units_Z 8
_cell_length_a 22.5835(1)
_cell_length_b 22.5835(1)
_cell_length_c 22.5835(1)
_cell_measurement_reflns_used 14018
_cell_measurement_temperature 123(2)
_cell_volume 11517.91(9)
_computing_cell_refinement 'Bruker SMART (Bruker)'
_computing_data_collection 'Bruker SMART (Bruker)'
_computing_data_reduction 'Bruker SAINT (Bruker)'
_computing_molecular_graphics 'X-Seed (Barbour, 1999)'
_computing_publication_material 'CIFTAB (Sheldrick, 1997)'
_computing_structure_refinement 'SHELXL-97 (Sheldrick, 1997)'
_computing_structure_solution 'SHELXS-97 (Sheldrick, 1990)'
_diffrn_ambient_temperature 123(2)
_diffrn_measured_fraction_theta_full 0.996
_diffrn_measured_fraction_theta_max 0.996
_diffrn_measurement_device_type 'Bruker X8 Apex II CCD'
_diffrn_measurement_method 'phi scan'
_diffrn_radiation_monochromator graphite
_diffrn_radiation_source 'fine-focus sealed tube'
_diffrn_radiation_type MoK\a
_diffrn_radiation_wavelength 0.71073
_diffrn_reflns_av_R_equivalents 0.0444
_diffrn_reflns_av_sigmaI/netI 0.0288
_diffrn_reflns_limit_h_max 28
_diffrn_reflns_limit_h_min -25
_diffrn_reflns_limit_k_max 27
_diffrn_reflns_limit_k_min -23
_diffrn_reflns_limit_l_max 29
_diffrn_reflns_limit_l_min -29
_diffrn_reflns_number 14014
_diffrn_reflns_theta_full 27.45
_diffrn_reflns_theta_max 27.45
_diffrn_reflns_theta_min 3.38
_exptl_absorpt_coefficient_mu 0.801
_exptl_absorpt_correction_T_max 0.9031
_exptl_absorpt_correction_T_min 0.7837
_exptl_absorpt_correction_type multi-scan
_exptl_absorpt_process_details SADABS
_exptl_crystal_colour colourless
_exptl_crystal_density_diffrn 1.262
_exptl_crystal_density_method 'not measured'
_exptl_crystal_description block
_exptl_crystal_F_000 4512
_exptl_crystal_size_max 0.30
_exptl_crystal_size_mid 0.25
_exptl_crystal_size_min 0.15
_refine_diff_density_max 1.030
_refine_diff_density_min -0.744
_refine_diff_density_rms 0.074
_refine_ls_extinction_method none
_refine_ls_goodness_of_fit_ref 1.062
_refine_ls_hydrogen_treatment constr
_refine_ls_matrix_type full
_refine_ls_number_parameters 109
_refine_ls_number_reflns 2204
_refine_ls_number_restraints 0
_refine_ls_restrained_S_all 1.062
_refine_ls_R_factor_all 0.0569
_refine_ls_R_factor_gt 0.0374
_refine_ls_shift/su_max 0.000
_refine_ls_shift/su_mean 0.000
_refine_ls_structure_factor_coef Fsqd
_refine_ls_weighting_details 'calc w=1/[\s^2^(Fo^2^)+(0.0414P)^2^+14.5461P] where P=(Fo^2^+2Fc^2^)/3'
_refine_ls_weighting_scheme calc
_refine_ls_wR_factor_gt 0.0857
_refine_ls_wR_factor_ref 0.0980
_reflns_number_gt 1562
_reflns_number_total 2204
_reflns_threshold_expression >2sigma(I)
_cod_data_source_file b702473h.txt
_cod_data_source_block c:\docume~1\owner\mydocu~1\xray\anthony\ac1667\isom_la
_cod_depositor_comments
;
The following automatic conversions were performed:
'_exptl_absorpt_correction_type' value 'Multi-scan' changed to
'multi-scan' according to
'/home/saulius/struct/CIF-dictionaries/cif_core.dic' dictionary named
'cif_core.dic' version 2.4.1 from 2010-06-29.

Automatic conversion script
Id: cif_fix_enum 1527 2010-12-29 10:47:43Z saulius 
;
_cod_original_sg_symbol_Hall -I2b2c3
_cod_original_sg_symbol_H-M Ia-3
_cod_original_formula_sum 'C42 H60 La1 N21 O6'
_cod_database_code 7005480

loop_
_symmetry_equiv_pos_as_xyz
'x, y, z'
'z, x, y'
'y, z, x'
'-y, -z+1/2, x'
'z, -x, -y+1/2'
'-y+1/2, z, -x'
'-z, -x+1/2, y'
'-z+1/2, x, -y'
'y, -z, -x+1/2'
'-x, -y+1/2, z'
'x, -y, -z+1/2'
'-x+1/2, y, -z'
'x+1/2, y+1/2, z+1/2'
'z+1/2, x+1/2, y+1/2'
'y+1/2, z+1/2, x+1/2'
'-y+1/2, -z+1, x+1/2'
'z+1/2, -x+1/2, -y+1'
'-y+1, z+1/2, -x+1/2'
'-z+1/2, -x+1, y+1/2'
'-z+1, x+1/2, -y+1/2'
'y+1/2, -z+1/2, -x+1'
'-x+1/2, -y+1, z+1/2'
'x+1/2, -y+1/2, -z+1'
'-x+1, y+1/2, -z+1/2'
'-x, -y, -z'
'-z, -x, -y'
'-y, -z, -x'
'y, z-1/2, -x'
'-z, x, y-1/2'
'y-1/2, -z, x'
'z, x-1/2, -y'
'z-1/2, -x, y'
'-y, z, x-1/2'
'x, y-1/2, -z'
'-x, y, z-1/2'
'x-1/2, -y, z'
'-x+1/2, -y+1/2, -z+1/2'
'-z+1/2, -x+1/2, -y+1/2'
'-y+1/2, -z+1/2, -x+1/2'
'y+1/2, z, -x+1/2'
'-z+1/2, x+1/2, y'
'y, -z+1/2, x+1/2'
'z+1/2, x, -y+1/2'
'z, -x+1/2, y+1/2'
'-y+1/2, z+1/2, x'
'x+1/2, y, -z+1/2'
'-x+1/2, y+1/2, z'
'x, -y+1/2, z+1/2'

loop_
_atom_site_label
_atom_site_type_symbol
_atom_site_fract_x
_atom_site_fract_y
_atom_site_fract_z
_atom_site_U_iso_or_equiv
_atom_site_adp_type
_atom_site_occupancy
_atom_site_symmetry_multiplicity
_atom_site_calc_flag
_atom_site_refinement_flags
_atom_site_disorder_assembly
_atom_site_disorder_group
La1 La 0.5000 0.5000 0.5000 0.02356(13) Uani 1 6 d S . .
O1 O 0.41805(9) 0.55650(8) 0.44541(8) 0.0342(4) Uani 1 1 d . . .
N4 N 0.65488(15) 0.5000 0.2500 0.0357(8) Uani 1 2 d S . .
N1 N 0.43357(9) 0.51612(9) 0.40771(9) 0.0296(5) Uani 1 1 d . . .
N3 N 0.32065(12) 0.58648(13) 0.33482(12) 0.0535(7) Uani 1 1 d . . .
N2 N 0.43551(14) 0.43033(13) 0.28578(12) 0.0577(8) Uani 1 1 d . . .
C3 C 0.35771(12) 0.55350(13) 0.34376(12) 0.0365(6) Uani 1 1 d . . .
C1 C 0.40483(12) 0.51326(11) 0.35735(12) 0.0301(6) Uani 1 1 d . . .
C2 C 0.42163(13) 0.46743(13) 0.31751(13) 0.0395(7) Uani 1 1 d . . .
C4 C 0.61683(14) 0.49146(14) 0.19547(12) 0.0426(7) Uani 1 1 d . . .
H4A H 0.5944 0.5284 0.1882 0.051 Uiso 1 1 calc R . .
H4B H 0.6431 0.4850 0.1610 0.051 Uiso 1 1 calc R . .
C5 C 0.57346(17) 0.44043(17) 0.19897(15) 0.0623(10) Uani 1 1 d . . .
H5A H 0.5459 0.4471 0.2319 0.093 Uiso 1 1 calc R . .
H5B H 0.5952 0.4034 0.2055 0.093 Uiso 1 1 calc R . .
H5C H 0.5512 0.4378 0.1618 0.093 Uiso 1 1 calc R . .
C6 C 0.69259(15) 0.44585(16) 0.26188(13) 0.0497(8) Uani 1 1 d . . .
H6A H 0.6661 0.4119 0.2702 0.060 Uiso 1 1 calc R . .
H6B H 0.7165 0.4531 0.2979 0.060 Uiso 1 1 calc R . .
C7 C 0.73403(19) 0.4288(2) 0.21178(18) 0.0746(12) Uani 1 1 d . . .
H7A H 0.7597 0.4625 0.2021 0.112 Uiso 1 1 calc R . .
H7B H 0.7107 0.4179 0.1768 0.112 Uiso 1 1 calc R . .
H7C H 0.7584 0.3951 0.2240 0.112 Uiso 1 1 calc R . .

loop_
_atom_site_aniso_label
_atom_site_aniso_U_11
_atom_site_aniso_U_22
_atom_site_aniso_U_33
_atom_site_aniso_U_23
_atom_site_aniso_U_13
_atom_site_aniso_U_12
La1 0.02356(13) 0.02356(13) 0.02356(13) -0.00148(8) -0.00148(8) -0.00148(8)
O1 0.0352(10) 0.0331(10) 0.0342(10) -0.0050(8) -0.0027(8) 0.0050(8)
N4 0.0416(19) 0.044(2) 0.0213(15) 0.0030(14) 0.000 0.000
N1 0.0307(12) 0.0291(11) 0.0291(11) 0.0009(9) -0.0017(9) -0.0011(9)
N3 0.0412(15) 0.0686(19) 0.0507(16) 0.0092(14) -0.0056(13) 0.0134(14)
N2 0.081(2) 0.0524(18) 0.0396(16) -0.0069(13) -0.0073(15) 0.0075(15)
C3 0.0306(15) 0.0454(17) 0.0333(15) 0.0045(13) -0.0039(12) -0.0019(13)
C1 0.0309(14) 0.0299(14) 0.0295(14) 0.0022(10) -0.0030(11) -0.0024(11)
C2 0.0465(18) 0.0411(17) 0.0309(15) 0.0017(13) -0.0056(13) -0.0011(14)
C4 0.0497(18) 0.0557(19) 0.0224(14) 0.0031(12) -0.0058(13) -0.0075(15)
C5 0.067(2) 0.078(3) 0.0417(19) -0.0007(17) -0.0100(17) -0.020(2)
C6 0.055(2) 0.060(2) 0.0346(17) -0.0004(14) -0.0034(14) 0.0127(17)
C7 0.079(3) 0.092(3) 0.053(2) -0.013(2) 0.012(2) 0.028(2)

loop_
_atom_type_symbol
_atom_type_description
_atom_type_scat_dispersion_real
_atom_type_scat_dispersion_imag
_atom_type_scat_source
C C 0.0033 0.0016 'International Tables Vol C Tables 4.2.6.8 and 6.1.1.4'
H H 0.0000 0.0000 'International Tables Vol C Tables 4.2.6.8 and 6.1.1.4'
N N 0.0061 0.0033 'International Tables Vol C Tables 4.2.6.8 and 6.1.1.4'
O O 0.0106 0.0060 'International Tables Vol C Tables 4.2.6.8 and 6.1.1.4'
La La -0.2871 2.4523 'International Tables Vol C Tables 4.2.6.8 and 6.1.1.4'

loop_
_geom_angle_atom_site_label_1
_geom_angle_atom_site_label_2
_geom_angle_atom_site_label_3
_geom_angle
_geom_angle_site_symmetry_1
_geom_angle_site_symmetry_3
_geom_angle_publ_flag
O1 La1 O1 104.57(4) 26_666 27_666 ?
O1 La1 O1 75.43(4) 26_666 . ?
O1 La1 O1 75.43(4) 27_666 . ?
O1 La1 O1 75.43(4) 26_666 3 ?
O1 La1 O1 180.0 27_666 3 ?
O1 La1 O1 104.57(4) . 3 ?
O1 La1 O1 180.00(6) 26_666 2 ?
O1 La1 O1 75.43(4) 27_666 2 ?
O1 La1 O1 104.57(4) . 2 ?
O1 La1 O1 104.57(4) 3 2 ?
O1 La1 O1 104.57(4) 26_666 25_666 ?
O1 La1 O1 104.57(4) 27_666 25_666 ?
O1 La1 O1 180.00(7) . 25_666 ?
O1 La1 O1 75.43(4) 3 25_666 ?
O1 La1 O1 75.43(4) 2 25_666 ?
O1 La1 N1 29.10(6) 26_666 26_666 ?
O1 La1 N1 102.89(6) 27_666 26_666 ?
O1 La1 N1 102.98(7) . 26_666 ?
O1 La1 N1 77.11(6) 3 26_666 ?
O1 La1 N1 150.90(6) 2 26_666 ?
O1 La1 N1 77.02(7) 25_666 26_666 ?
O1 La1 N1 77.02(7) 26_666 27_666 ?
O1 La1 N1 29.10(6) 27_666 27_666 ?
O1 La1 N1 77.11(6) . 27_666 ?
O1 La1 N1 150.90(6) 3 27_666 ?
O1 La1 N1 102.98(7) 2 27_666 ?
O1 La1 N1 102.89(6) 25_666 27_666 ?
N1 La1 N1 74.28(7) 26_666 27_666 ?
O1 La1 N1 150.90(6) 26_666 2 ?
O1 La1 N1 77.11(6) 27_666 2 ?
O1 La1 N1 77.02(7) . 2 ?
O1 La1 N1 102.89(6) 3 2 ?
O1 La1 N1 29.10(6) 2 2 ?
O1 La1 N1 102.98(7) 25_666 2 ?
N1 La1 N1 180.0 26_666 2 ?
N1 La1 N1 105.72(7) 27_666 2 ?
O1 La1 N1 77.11(6) 26_666 . ?
O1 La1 N1 102.98(7) 27_666 . ?
O1 La1 N1 29.10(6) . . ?
O1 La1 N1 77.02(7) 3 . ?
O1 La1 N1 102.89(6) 2 . ?
O1 La1 N1 150.90(6) 25_666 . ?
N1 La1 N1 105.72(7) 26_666 . ?
N1 La1 N1 105.72(7) 27_666 . ?
N1 La1 N1 74.28(7) 2 . ?
O1 La1 N1 102.89(6) 26_666 25_666 ?
O1 La1 N1 77.02(7) 27_666 25_666 ?
O1 La1 N1 150.90(6) . 25_666 ?
O1 La1 N1 102.98(7) 3 25_666 ?
O1 La1 N1 77.11(6) 2 25_666 ?
O1 La1 N1 29.10(6) 25_666 25_666 ?
N1 La1 N1 74.28(7) 26_666 25_666 ?
N1 La1 N1 74.28(7) 27_666 25_666 ?
N1 La1 N1 105.72(7) 2 25_666 ?
N1 La1 N1 180.0 . 25_666 ?
O1 La1 N1 102.98(7) 26_666 3 ?
O1 La1 N1 150.90(6) 27_666 3 ?
O1 La1 N1 102.89(6) . 3 ?
O1 La1 N1 29.10(6) 3 3 ?
O1 La1 N1 77.02(7) 2 3 ?
O1 La1 N1 77.11(6) 25_666 3 ?
N1 La1 N1 105.72(7) 26_666 3 ?
N1 La1 N1 180.00(9) 27_666 3 ?
N1 La1 N1 74.28(7) 2 3 ?
N1 La1 N1 74.28(7) . 3 ?
N1 La1 N1 105.72(7) 25_666 3 ?
N1 O1 La1 76.73(12) . . ?
C6 N4 C6 111.5(4) 11_565 . ?
C6 N4 C4 106.14(16) 11_565 . ?
C6 N4 C4 111.12(17) . . ?
C6 N4 C4 111.12(17) 11_565 11_565 ?
C6 N4 C4 106.14(16) . 11_565 ?
C4 N4 C4 110.9(3) . 11_565 ?
O1 N1 C1 118.1(2) . . ?
O1 N1 La1 74.17(12) . . ?
C1 N1 La1 167.56(19) . . ?
N3 C3 C1 177.6(3) . . ?
N1 C1 C2 116.9(2) . . ?
N1 C1 C3 121.5(2) . . ?
C2 C1 C3 121.6(3) . . ?
N2 C2 C1 179.4(4) . . ?
C5 C4 N4 114.9(2) . . ?
C5 C4 H4A 108.5 . . ?
N4 C4 H4A 108.5 . . ?
C5 C4 H4B 108.5 . . ?
N4 C4 H4B 108.5 . . ?
H4A C4 H4B 107.5 . . ?
C4 C5 H5A 109.5 . . ?
C4 C5 H5B 109.5 . . ?
H5A C5 H5B 109.5 . . ?
C4 C5 H5C 109.5 . . ?
H5A C5 H5C 109.5 . . ?
H5B C5 H5C 109.5 . . ?
N4 C6 C7 114.8(3) . . ?
N4 C6 H6A 108.6 . . ?
C7 C6 H6A 108.6 . . ?
N4 C6 H6B 108.6 . . ?
C7 C6 H6B 108.6 . . ?
H6A C6 H6B 107.5 . . ?
C6 C7 H7A 109.5 . . ?
C6 C7 H7B 109.5 . . ?
H7A C7 H7B 109.5 . . ?
C6 C7 H7C 109.5 . . ?
H7A C7 H7C 109.5 . . ?
H7B C7 H7C 109.5 . . ?

loop_
_geom_bond_atom_site_label_1
_geom_bond_atom_site_label_2
_geom_bond_distance
_geom_bond_site_symmetry_2
_geom_bond_publ_flag
La1 O1 2.5639(19) 26_666 ?
La1 O1 2.5639(19) 27_666 ?
La1 O1 2.5639(19) . ?
La1 O1 2.5639(19) 3 ?
La1 O1 2.5639(19) 2 ?
La1 O1 2.5639(19) 25_666 ?
La1 N1 2.594(2) 26_666 ?
La1 N1 2.594(2) 27_666 ?
La1 N1 2.594(2) 2 ?
La1 N1 2.594(2) . ?
La1 N1 2.594(2) 25_666 ?
La1 N1 2.594(2) 3 ?
O1 N1 1.296(3) . ?
N4 C6 1.514(4) 11_565 ?
N4 C6 1.514(4) . ?
N4 C4 1.514(3) . ?
N4 C4 1.514(3) 11_565 ?
N1 C1 1.311(3) . ?
N3 C3 1.138(4) . ?
N2 C2 1.146(4) . ?
C3 C1 1.433(4) . ?
C1 C2 1.423(4) . ?
C4 C5 1.514(4) . ?
C4 H4A 0.9900 . ?
C4 H4B 0.9900 . ?
C5 H5A 0.9800 . ?
C5 H5B 0.9800 . ?
C5 H5C 0.9800 . ?
C6 C7 1.518(5) . ?
C6 H6A 0.9900 . ?
C6 H6B 0.9900 . ?
C7 H7A 0.9800 . ?
C7 H7B 0.9800 . ?
C7 H7C 0.9800 . ?
